data_8103207
loop_
_publ_author_name
'Ning Zhao'
'Hong-Ling Li'
'Hui-Juan Han'

_publ_section_title
;
 Crystal structure of
 aquabis(2,2'-bipyridyl-N,N')(9,10-dioxoanthracene-2,6-disulfonato)manganese(II)
 --- water (1:1), [Mn(H2O)(C10H8N2)2][C14H6S2O8] &#x2022; H2O
;
_journal_issue 4
_journal_name_full 'Zeitschrift f\"ur Kristallographie - New Crystal Structures'
_journal_page_first 550
_journal_volume 226
_journal_year 2011
_chemical_formula_sum 'C34 H26 Mn N4 O10 S2'
_chemical_formula_weight 769.65
_chemical_name_systematic
;
aqua-bis(2,2'-bipyridine)
(9,10-dioxo-9,10-dihydroanthracene-2,6-disulfonato)manganese(II) monohydrate
;
_space_group_IT_number 2
_symmetry_cell_setting triclinic
_symmetry_space_group_name_Hall '-P 1'
_symmetry_space_group_name_H-M 'P -1'
_atom_sites_solution_hydrogens geom
_atom_sites_solution_primary direct
_atom_sites_solution_secondary difmap
_cell_angle_alpha 87.23(2)
_cell_angle_beta 80.599(10)
_cell_angle_gamma 70.19(3)
_cell_formula_units_Z 2
_cell_length_a 9.7883(12)
_cell_length_b 12.927(8)
_cell_length_c 13.9108(15)
_cell_measurement_reflns_used 14318
_cell_measurement_temperature 298(2)
_cell_measurement_theta_max 18
_cell_measurement_theta_min 12
_cell_volume 1633.7(11)
_computing_cell_refinement 'CrysAlis RED, Oxford Diffraction Ltd.'
_computing_data_collection 'CrysAlis CCD, Oxford Diffraction Ltd.'
_computing_data_reduction 'CrysAlis RED, Oxford Diffraction Ltd.'
_computing_molecular_graphics 'Bruker SHELXTL (Bruker, 1997)'
_computing_publication_material 'Bruker SHELXTL'
_computing_structure_refinement 'SHELXL-97 (Sheldrick, 1997)'
_computing_structure_solution 'SHELXS-97 (Sheldrick, 1997)'
_diffrn_ambient_temperature 298(2)
_diffrn_detector_area_resol_mean no
_diffrn_measured_fraction_theta_full 0.988
_diffrn_measured_fraction_theta_max 0.988
_diffrn_measurement_device_type '4-circle diffractometer'
_diffrn_measurement_method 'scintillation counter'
_diffrn_radiation_monochromator graphite
_diffrn_radiation_source 'Enhance (Cu) X-ray Source'
_diffrn_radiation_type CuK\a
_diffrn_radiation_wavelength 1.54178
_diffrn_reflns_av_R_equivalents 0.0386
_diffrn_reflns_av_sigmaI/netI 0.0355
_diffrn_reflns_limit_h_max 9
_diffrn_reflns_limit_h_min -11
_diffrn_reflns_limit_k_max 15
_diffrn_reflns_limit_k_min -15
_diffrn_reflns_limit_l_max 16
_diffrn_reflns_limit_l_min -16
_diffrn_reflns_number 14318
_diffrn_reflns_theta_full 67.49
_diffrn_reflns_theta_max 67.49
_diffrn_reflns_theta_min 3.22
_diffrn_standards_decay_% 0
_diffrn_standards_interval_count no
_diffrn_standards_interval_time no
_diffrn_standards_number 0
_exptl_absorpt_coefficient_mu 5.061
_exptl_absorpt_correction_T_max 0.35
_exptl_absorpt_correction_T_min 0.25
_exptl_absorpt_correction_type multi-scan
_exptl_absorpt_process_details 'CrysAlis RED, Oxford Diffraction Ltd.'
_exptl_crystal_colour Yellow
_exptl_crystal_density_diffrn 1.565
_exptl_crystal_density_method 'not measured'
_exptl_crystal_description Block
_exptl_crystal_F_000 790
_exptl_crystal_size_max 0.50
_exptl_crystal_size_mid 0.40
_exptl_crystal_size_min 0.20
_refine_diff_density_max 1.201
_refine_diff_density_min -0.846
_refine_diff_density_rms 0.072
_refine_ls_extinction_coef 0.0003(6)
_refine_ls_extinction_expression Fc^*^=kFc[1+0.001xFc^2^\l^3^/sin(2\q)]^-1/4^
_refine_ls_extinction_method SHELXL
_refine_ls_goodness_of_fit_ref 1.384
_refine_ls_hydrogen_treatment constr
_refine_ls_matrix_type full
_refine_ls_number_parameters 462
_refine_ls_number_reflns 5825
_refine_ls_number_restraints 0
_refine_ls_restrained_S_all 1.384
_refine_ls_R_factor_all 0.0697
_refine_ls_R_factor_gt 0.0583
_refine_ls_shift/su_max 0.000
_refine_ls_shift/su_mean 0.000
_refine_ls_structure_factor_coef Fsqd
_refine_ls_weighting_details 'calc w=1/[\s^2^(Fo^2^)+(0.1000P)^2^+0.0000P] where P=(Fo^2^+2Fc^2^)/3'
_refine_ls_weighting_scheme calc
_refine_ls_wR_factor_gt 0.1682
_refine_ls_wR_factor_ref 0.1840
_reflns_number_gt 4692
_reflns_number_total 5825
_reflns_threshold_expression >2sigma(I)
_cod_data_source_file 1267-3509.cff
_cod_data_source_block I
_cod_depositor_comments
;
The following automatic conversions were performed:

'_symmetry_cell_setting' value 'Triclinic' changed to 'triclinic'
according to /home/saulius/struct/CIF-dictionaries/cif_core.dic
dictionary named 'cif_core.dic' version 2.4.1 from
2010-06-29.

'_exptl_absorpt_correction_type' value 'Multi-Scan'
changed to 'multi-scan' according to
/home/saulius/struct/CIF-dictionaries/cif_core.dic dictionary named
'cif_core.dic' version 2.4.1 from 2010-06-29.

Automatic conversion script
Id: cif_fix_values 1715 2011-07-08 13:25:40Z adriana 
;
_cod_original_sg_symbol_H-M P-1
_cod_database_code 8103207

loop_
_symmetry_equiv_pos_as_xyz
'x, y, z'
'-x, -y, -z'

loop_
_atom_site_label
_atom_site_type_symbol
_atom_site_fract_x
_atom_site_fract_y
_atom_site_fract_z
_atom_site_U_iso_or_equiv
_atom_site_adp_type
_atom_site_occupancy
_atom_site_symmetry_multiplicity
_atom_site_calc_flag
_atom_site_refinement_flags
Mn1 Mn 0.34667(5) 0.81486(4) 0.27323(4) 0.0420(2) Uani 1 1 d .
S1 S 0.63579(11) 0.83084(13) 0.10808(7) 0.0789(4) Uani 1 1 d .
S2 S 1.49489(11) 0.16225(8) 0.38163(8) 0.0590(3) Uani 1 1 d .
N1 N 0.1659(3) 0.9540(3) 0.2210(2) 0.0493(7) Uani 1 1 d .
N2 N 0.1437(3) 0.8400(2) 0.3848(2) 0.0452(7) Uani 1 1 d .
N3 N 0.3052(4) 0.6928(3) 0.1780(2) 0.0533(7) Uani 1 1 d .
N4 N 0.4844(3) 0.6437(2) 0.3130(2) 0.0465(7) Uani 1 1 d .
O1 O 0.4980(3) 0.8574(3) 0.1655(2) 0.0834(11) Uani 1 1 d .
O2 O 0.6837(6) 0.9141(7) 0.0785(7) 0.251(6) Uani 1 1 d .
O3 O 0.6411(7) 0.7681(7) 0.0273(3) 0.246(5) Uani 1 1 d .
O4 O 0.9691(5) 0.4100(3) 0.1074(3) 0.1059(14) Uani 1 1 d .
O5 O 1.0987(4) 0.5637(2) 0.4179(3) 0.0878(11) Uani 1 1 d .
O6 O 1.4237(4) 0.1557(3) 0.4817(2) 0.0867(10) Uani 1 1 d .
O7 O 1.5530(3) 0.0571(2) 0.3336(3) 0.0727(8) Uani 1 1 d .
O8 O 1.5979(4) 0.2177(3) 0.3768(4) 0.0970(13) Uani 1 1 d .
OW1 O 0.4230(3) 0.9008(2) 0.3708(2) 0.0599(7) Uani 1 1 d .
H1A H 0.4479 0.9540 0.3517 0.072 Uiso 1 1 d R
H1B H 0.4395 0.8720 0.4239 0.072 Uiso 1 1 d R
OW2 O 0.3979(6) 0.8129(6) -0.0794(4) 0.173(3) Uani 1 1 d .
H2A H 0.4524 0.8142 -0.0381 0.208 Uiso 1 1 d R
H2B H 0.3754 0.8824 -0.0815 0.208 Uiso 1 1 d R
C1 C 0.7635(4) 0.7414(4) 0.1793(3) 0.0591(10) Uani 1 1 d .
C2 C 0.8319(4) 0.6337(4) 0.1512(3) 0.0639(11) Uani 1 1 d .
H2 H 0.8116 0.6081 0.0956 0.077 Uiso 1 1 calc R
C3 C 0.9322(4) 0.5619(3) 0.2059(3) 0.0533(9) Uani 1 1 d .
C4 C 1.0044(5) 0.4458(4) 0.1749(3) 0.0619(10) Uani 1 1 d .
C5 C 1.1203(4) 0.3753(3) 0.2285(3) 0.0529(9) Uani 1 1 d .
C6 C 1.2008(5) 0.2694(3) 0.1956(3) 0.0650(11) Uani 1 1 d .
H6 H 1.1783 0.2426 0.1416 0.078 Uiso 1 1 calc R
C7 C 1.3142(5) 0.2028(3) 0.2418(3) 0.0612(10) Uani 1 1 d .
H7 H 1.3670 0.1315 0.2194 0.073 Uiso 1 1 calc R
C8 C 1.3479(4) 0.2435(3) 0.3214(3) 0.0479(8) Uani 1 1 d .
C9 C 1.2677(4) 0.3492(3) 0.3554(3) 0.0496(8) Uani 1 1 d .
H9 H 1.2907 0.3756 0.4095 0.060 Uiso 1 1 calc R
C10 C 1.1543(4) 0.4157(3) 0.3099(2) 0.0459(8) Uani 1 1 d .
C11 C 1.0736(4) 0.5296(3) 0.3453(3) 0.0528(9) Uani 1 1 d .
C12 C 0.9620(4) 0.6029(3) 0.2882(3) 0.0485(8) Uani 1 1 d .
C13 C 0.8905(4) 0.7118(3) 0.3160(3) 0.0575(9) Uani 1 1 d .
H13 H 0.9093 0.7384 0.3716 0.069 Uiso 1 1 calc R
C14 C 0.7916(4) 0.7811(4) 0.2614(3) 0.0597(10) Uani 1 1 d .
H14 H 0.7441 0.8543 0.2800 0.072 Uiso 1 1 calc R
C15 C 0.1802(4) 1.0040(3) 0.1343(3) 0.0586(10) Uani 1 1 d .
H15 H 0.2742 0.9902 0.0995 0.070 Uiso 1 1 calc R
C16 C 0.0640(5) 1.0738(4) 0.0950(4) 0.0743(13) Uani 1 1 d .
H16 H 0.0779 1.1055 0.0343 0.089 Uiso 1 1 calc R
C17 C -0.0753(5) 1.0958(5) 0.1485(4) 0.0903(17) Uani 1 1 d .
H17 H -0.1569 1.1440 0.1247 0.108 Uiso 1 1 calc R
C18 C -0.0916(4) 1.0459(4) 0.2369(4) 0.0766(14) Uani 1 1 d .
H18 H -0.1848 1.0587 0.2727 0.092 Uiso 1 1 calc R
C19 C 0.0300(4) 0.9769(3) 0.2722(3) 0.0490(8) Uani 1 1 d .
C20 C 0.0198(4) 0.9199(3) 0.3673(3) 0.0453(8) Uani 1 1 d .
C21 C -0.1075(4) 0.9476(3) 0.4344(3) 0.0553(9) Uani 1 1 d .
H21 H -0.1921 1.0027 0.4211 0.066 Uiso 1 1 calc R
C22 C -0.1074(4) 0.8920(3) 0.5216(3) 0.0587(10) Uani 1 1 d .
H22 H -0.1921 0.9098 0.5678 0.070 Uiso 1 1 calc R
C23 C 0.0177(5) 0.8107(4) 0.5399(3) 0.0611(10) Uani 1 1 d .
H23 H 0.0194 0.7725 0.5983 0.073 Uiso 1 1 calc R
C24 C 0.1415(4) 0.7870(3) 0.4693(3) 0.0522(9) Uani 1 1 d .
H24 H 0.2267 0.7317 0.4813 0.063 Uiso 1 1 calc R
C25 C 0.2134(6) 0.7207(4) 0.1125(3) 0.0715(12) Uani 1 1 d .
H25 H 0.1550 0.7940 0.1088 0.086 Uiso 1 1 calc R
C26 C 0.2014(6) 0.6459(5) 0.0504(3) 0.0833(15) Uani 1 1 d .
H26 H 0.1365 0.6685 0.0055 0.100 Uiso 1 1 calc R
C27 C 0.2861(6) 0.5380(5) 0.0554(3) 0.0810(15) Uani 1 1 d .
H27 H 0.2795 0.4862 0.0139 0.097 Uiso 1 1 calc R
C28 C 0.3825(5) 0.5062(4) 0.1234(3) 0.0708(12) Uani 1 1 d .
H28 H 0.4413 0.4332 0.1283 0.085 Uiso 1 1 calc R
C29 C 0.3881(4) 0.5871(3) 0.1837(3) 0.0511(9) Uani 1 1 d .
C30 C 0.4876(4) 0.5595(3) 0.2584(3) 0.0465(8) Uani 1 1 d .
C31 C 0.5774(5) 0.4528(3) 0.2726(4) 0.0679(11) Uani 1 1 d .
H31 H 0.5790 0.3954 0.2342 0.081 Uiso 1 1 calc R
C32 C 0.6648(5) 0.4334(4) 0.3449(4) 0.0735(12) Uani 1 1 d .
H32 H 0.7238 0.3620 0.3565 0.088 Uiso 1 1 calc R
C33 C 0.6645(5) 0.5182(4) 0.3991(3) 0.0669(11) Uani 1 1 d .
H33 H 0.7251 0.5065 0.4465 0.080 Uiso 1 1 calc R
C34 C 0.5721(4) 0.6218(3) 0.3818(3) 0.0559(9) Uani 1 1 d .
H34 H 0.5701 0.6798 0.4196 0.067 Uiso 1 1 calc R

loop_
_atom_site_aniso_label
_atom_site_aniso_U_11
_atom_site_aniso_U_22
_atom_site_aniso_U_33
_atom_site_aniso_U_23
_atom_site_aniso_U_13
_atom_site_aniso_U_12
Mn1 0.0358(3) 0.0481(4) 0.0412(3) 0.0043(2) -0.0120(2) -0.0108(2)
S1 0.0387(5) 0.1289(11) 0.0498(5) 0.0354(6) -0.0095(4) -0.0068(6)
S2 0.0504(5) 0.0468(5) 0.0816(7) 0.0018(5) -0.0242(5) -0.0123(4)
N1 0.0423(16) 0.0537(17) 0.0519(16) 0.0111(14) -0.0133(13) -0.0147(14)
N2 0.0388(15) 0.0487(16) 0.0472(15) 0.0035(13) -0.0089(12) -0.0131(13)
N3 0.0574(18) 0.066(2) 0.0438(15) 0.0026(14) -0.0181(13) -0.0264(16)
N4 0.0490(16) 0.0464(16) 0.0451(15) 0.0033(12) -0.0143(12) -0.0145(13)
O1 0.0396(14) 0.120(3) 0.0768(19) 0.0447(19) -0.0096(13) -0.0142(16)
O2 0.088(3) 0.336(10) 0.332(10) 0.288(9) -0.081(5) -0.091(5)
O3 0.160(5) 0.349(10) 0.072(3) -0.062(4) -0.068(3) 0.151(6)
O4 0.128(3) 0.102(3) 0.091(2) -0.028(2) -0.074(2) -0.014(2)
O5 0.112(3) 0.0560(17) 0.093(2) -0.0182(16) -0.074(2) 0.0043(17)
O6 0.079(2) 0.104(3) 0.0625(18) 0.0152(17) -0.0261(16) -0.0076(19)
O7 0.0630(18) 0.0470(15) 0.104(2) -0.0012(15) -0.0192(16) -0.0106(13)
O8 0.067(2) 0.0606(19) 0.175(4) 0.014(2) -0.044(2) -0.0261(17)
OW1 0.0627(17) 0.0596(16) 0.0653(16) 0.0068(13) -0.0250(13) -0.0248(14)
OW2 0.113(4) 0.302(8) 0.132(4) 0.078(5) -0.056(3) -0.098(5)
C1 0.0328(17) 0.085(3) 0.054(2) 0.018(2) -0.0138(15) -0.0114(19)
C2 0.051(2) 0.100(3) 0.0444(19) 0.007(2) -0.0210(16) -0.024(2)
C3 0.051(2) 0.070(2) 0.0449(18) 0.0066(17) -0.0212(15) -0.0225(19)
C4 0.071(3) 0.073(3) 0.050(2) -0.0046(19) -0.0308(18) -0.024(2)
C5 0.062(2) 0.055(2) 0.0433(18) -0.0029(16) -0.0178(16) -0.0182(18)
C6 0.080(3) 0.067(3) 0.050(2) -0.0132(19) -0.0222(19) -0.019(2)
C7 0.069(3) 0.056(2) 0.054(2) -0.0096(18) -0.0125(18) -0.012(2)
C8 0.0487(19) 0.048(2) 0.0491(18) 0.0039(15) -0.0123(15) -0.0171(16)
C9 0.055(2) 0.048(2) 0.0471(18) -0.0015(15) -0.0191(15) -0.0140(17)
C10 0.053(2) 0.0455(19) 0.0451(17) 0.0049(14) -0.0215(15) -0.0191(16)
C11 0.060(2) 0.048(2) 0.056(2) -0.0001(16) -0.0331(17) -0.0134(17)
C12 0.0472(19) 0.051(2) 0.0517(19) 0.0057(15) -0.0221(15) -0.0169(16)
C13 0.050(2) 0.053(2) 0.072(2) 0.0029(18) -0.0300(18) -0.0121(18)
C14 0.043(2) 0.064(2) 0.069(2) 0.0115(19) -0.0207(18) -0.0095(18)
C15 0.046(2) 0.069(3) 0.061(2) 0.0205(19) -0.0156(17) -0.0185(19)
C16 0.056(2) 0.095(3) 0.075(3) 0.039(3) -0.028(2) -0.027(2)
C17 0.048(2) 0.115(4) 0.098(4) 0.050(3) -0.029(2) -0.013(3)
C18 0.0356(19) 0.096(3) 0.090(3) 0.034(3) -0.017(2) -0.013(2)
C19 0.0347(17) 0.052(2) 0.060(2) 0.0099(16) -0.0133(15) -0.0130(15)
C20 0.0375(17) 0.0495(19) 0.0515(18) -0.0007(15) -0.0110(14) -0.0160(15)
C21 0.0421(19) 0.058(2) 0.065(2) -0.0025(18) -0.0060(16) -0.0161(17)
C22 0.051(2) 0.068(3) 0.057(2) -0.0060(19) 0.0022(17) -0.024(2)
C23 0.064(2) 0.066(3) 0.052(2) 0.0030(18) -0.0033(18) -0.024(2)
C24 0.048(2) 0.055(2) 0.0510(19) 0.0066(16) -0.0084(15) -0.0136(17)
C25 0.083(3) 0.088(3) 0.056(2) 0.006(2) -0.035(2) -0.035(3)
C26 0.096(4) 0.124(5) 0.056(2) 0.002(3) -0.034(2) -0.060(4)
C27 0.108(4) 0.101(4) 0.057(2) -0.016(3) -0.021(2) -0.059(4)
C28 0.079(3) 0.085(3) 0.060(2) -0.013(2) -0.011(2) -0.040(3)
C29 0.053(2) 0.063(2) 0.0443(18) -0.0020(16) -0.0055(15) -0.0280(18)
C30 0.0487(19) 0.0471(19) 0.0484(18) 0.0026(15) -0.0064(15) -0.0229(16)
C31 0.073(3) 0.050(2) 0.084(3) 0.001(2) -0.022(2) -0.020(2)
C32 0.072(3) 0.050(2) 0.095(3) 0.014(2) -0.024(2) -0.014(2)
C33 0.069(3) 0.065(3) 0.074(3) 0.017(2) -0.035(2) -0.024(2)
C34 0.061(2) 0.054(2) 0.057(2) 0.0062(17) -0.0269(18) -0.0170(19)

loop_
_atom_type_symbol
_atom_type_description
_atom_type_scat_dispersion_real
_atom_type_scat_dispersion_imag
_atom_type_scat_source
C C 0.0181 0.0091 'International Tables Vol C Tables 4.2.6.8 and 6.1.1.4'
H H 0.0000 0.0000 'International Tables Vol C Tables 4.2.6.8 and 6.1.1.4'
N N 0.0311 0.0180 'International Tables Vol C Tables 4.2.6.8 and 6.1.1.4'
O O 0.0492 0.0322 'International Tables Vol C Tables 4.2.6.8 and 6.1.1.4'
S S 0.3331 0.5567 'International Tables Vol C Tables 4.2.6.8 and 6.1.1.4'
Mn Mn -0.5299 2.8052 'International Tables Vol C Tables 4.2.6.8 and 6.1.1.4'

loop_
_geom_angle_atom_site_label_1
_geom_angle_atom_site_label_2
_geom_angle_atom_site_label_3
_geom_angle
O1 Mn1 OW1 83.98(13)
O1 Mn1 N1 88.32(11)
OW1 Mn1 N1 100.96(12)
O1 Mn1 N2 157.85(13)
OW1 Mn1 N2 87.95(11)
N1 Mn1 N2 72.99(11)
O1 Mn1 N4 101.18(12)
OW1 Mn1 N4 95.89(11)
N1 Mn1 N4 161.46(11)
N2 Mn1 N4 100.13(11)
O1 Mn1 N3 95.85(14)
OW1 Mn1 N3 168.05(11)
N1 Mn1 N3 90.97(12)
N2 Mn1 N3 96.23(11)
N4 Mn1 N3 72.38(12)
O2 S1 O1 117.0(4)
O2 S1 O3 109.6(5)
O1 S1 O3 109.9(4)
O2 S1 C1 107.7(3)
O1 S1 C1 106.41(18)
O3 S1 C1 105.5(3)
O8 S2 O7 113.8(2)
O8 S2 O6 111.9(3)
O7 S2 O6 112.1(2)
O8 S2 C8 108.2(2)
O7 S2 C8 106.45(19)
O6 S2 C8 103.71(18)
C19 N1 C15 117.8(3)
C19 N1 Mn1 117.3(2)
C15 N1 Mn1 124.0(2)
C24 N2 C20 118.5(3)
C24 N2 Mn1 124.2(2)
C20 N2 Mn1 117.1(2)
C25 N3 C29 118.4(4)
C25 N3 Mn1 124.7(3)
C29 N3 Mn1 116.8(2)
C34 N4 C30 118.1(3)
C34 N4 Mn1 124.4(2)
C30 N4 Mn1 117.3(2)
S1 O1 Mn1 150.4(2)
Mn1 OW1 H1A 120.5
Mn1 OW1 H1B 117.2
H1A OW1 H1B 121.4
H2A OW2 H2B 86.5
C2 C1 C14 121.0(4)
C2 C1 S1 119.1(3)
C14 C1 S1 119.9(3)
C1 C2 C3 120.2(4)
C1 C2 H2 119.9
C3 C2 H2 119.9
C12 C3 C2 118.7(4)
C12 C3 C4 121.8(3)
C2 C3 C4 119.5(4)
O4 C4 C3 120.7(4)
O4 C4 C5 121.3(4)
C3 C4 C5 118.0(3)
C6 C5 C10 119.4(4)
C6 C5 C4 119.7(3)
C10 C5 C4 120.9(3)
C5 C6 C7 121.1(4)
C5 C6 H6 119.4
C7 C6 H6 119.4
C8 C7 C6 119.1(4)
C8 C7 H7 120.4
C6 C7 H7 120.4
C7 C8 C9 120.4(3)
C7 C8 S2 120.8(3)
C9 C8 S2 118.8(3)
C10 C9 C8 120.7(3)
C10 C9 H9 119.6
C8 C9 H9 119.6
C9 C10 C5 119.3(3)
C9 C10 C11 119.8(3)
C5 C10 C11 120.8(3)
O5 C11 C10 121.1(3)
O5 C11 C12 120.5(3)
C10 C11 C12 118.3(3)
C13 C12 C3 120.2(3)
C13 C12 C11 119.9(3)
C3 C12 C11 119.9(3)
C14 C13 C12 120.2(4)
C14 C13 H13 119.9
C12 C13 H13 119.9
C1 C14 C13 119.7(4)
C1 C14 H14 120.1
C13 C14 H14 120.1
N1 C15 C16 123.5(4)
N1 C15 H15 118.2
C16 C15 H15 118.2
C15 C16 C17 117.8(4)
C15 C16 H16 121.1
C17 C16 H16 121.1
C18 C17 C16 119.4(4)
C18 C17 H17 120.3
C16 C17 H17 120.3
C19 C18 C17 119.8(4)
C19 C18 H18 120.1
C17 C18 H18 120.1
N1 C19 C18 121.7(3)
N1 C19 C20 115.8(3)
C18 C19 C20 122.4(3)
N2 C20 C21 121.7(3)
N2 C20 C19 115.9(3)
C21 C20 C19 122.4(3)
C22 C21 C20 118.9(4)
C22 C21 H21 120.6
C20 C21 H21 120.6
C23 C22 C21 119.8(4)
C23 C22 H22 120.1
C21 C22 H22 120.1
C22 C23 C24 118.3(4)
C22 C23 H23 120.8
C24 C23 H23 120.8
N2 C24 C23 122.7(4)
N2 C24 H24 118.6
C23 C24 H24 118.6
N3 C25 C26 122.9(5)
N3 C25 H25 118.5
C26 C25 H25 118.5
C27 C26 C25 119.1(5)
C27 C26 H26 120.5
C25 C26 H26 120.5
C26 C27 C28 119.4(4)
C26 C27 H27 120.3
C28 C27 H27 120.3
C29 C28 C27 118.0(5)
C29 C28 H28 121.0
C27 C28 H28 121.0
N3 C29 C28 122.3(4)
N3 C29 C30 116.5(3)
C28 C29 C30 121.1(4)
N4 C30 C31 121.4(4)
N4 C30 C29 116.4(3)
C31 C30 C29 122.2(4)
C32 C31 C30 118.8(4)
C32 C31 H31 120.6
C30 C31 H31 120.6
C33 C32 C31 120.2(4)
C33 C32 H32 119.9
C31 C32 H32 119.9
C32 C33 C34 118.0(4)
C32 C33 H33 121.0
C34 C33 H33 121.0
N4 C34 C33 123.5(4)
N4 C34 H34 118.3
C33 C34 H34 118.3

loop_
_geom_bond_atom_site_label_1
_geom_bond_atom_site_label_2
_geom_bond_distance
Mn1 O1 2.119(3)
Mn1 OW1 2.162(3)
Mn1 N1 2.243(3)
Mn1 N2 2.250(3)
Mn1 N4 2.263(3)
Mn1 N3 2.285(3)
S1 O2 1.335(7)
S1 O1 1.391(3)
S1 O3 1.401(7)
S1 C1 1.788(4)
S2 O8 1.413(3)
S2 O7 1.434(3)
S2 O6 1.464(4)
S2 C8 1.778(4)
N1 C19 1.344(4)
N1 C15 1.350(5)
N2 C24 1.333(5)
N2 C20 1.349(4)
N3 C25 1.336(5)
N3 C29 1.339(5)
N4 C34 1.345(5)
N4 C30 1.346(4)
O4 C4 1.213(5)
O5 C11 1.213(4)
OW1 H1A 0.8238
OW1 H1B 0.8253
OW2 H2A 0.8498
OW2 H2B 0.8497
C1 C2 1.369(6)
C1 C14 1.378(6)
C2 C3 1.401(6)
C2 H2 0.9300
C3 C12 1.396(5)
C3 C4 1.476(6)
C4 C5 1.478(6)
C5 C6 1.384(6)
C5 C10 1.401(5)
C6 C7 1.385(6)
C6 H6 0.9300
C7 C8 1.381(5)
C7 H7 0.9300
C8 C9 1.385(5)
C9 C10 1.379(5)
C9 H9 0.9300
C10 C11 1.480(5)
C11 C12 1.494(5)
C12 C13 1.385(5)
C13 C14 1.379(5)
C13 H13 0.9300
C14 H14 0.9300
C15 C16 1.366(6)
C15 H15 0.9300
C16 C17 1.385(7)
C16 H16 0.9300
C17 C18 1.373(7)
C17 H17 0.9300
C18 C19 1.372(5)
C18 H18 0.9300
C19 C20 1.489(5)
C20 C21 1.380(5)
C21 C22 1.379(6)
C21 H21 0.9300
C22 C23 1.368(6)
C22 H22 0.9300
C23 C24 1.384(5)
C23 H23 0.9300
C24 H24 0.9300
C25 C26 1.373(6)
C25 H25 0.9300
C26 C27 1.365(8)
C26 H26 0.9300
C27 C28 1.395(7)
C27 H27 0.9300
C28 C29 1.391(6)
C28 H28 0.9300
C29 C30 1.489(5)
C30 C31 1.387(6)
C31 C32 1.385(7)
C31 H31 0.9300
C32 C33 1.360(6)
C32 H32 0.9300
C33 C34 1.374(6)
C33 H33 0.9300
C34 H34 0.9300

loop_
_geom_hbond_atom_site_label_D
_geom_hbond_atom_site_label_H
_geom_hbond_atom_site_label_A
_geom_hbond_distance_DH
_geom_hbond_distance_HA
_geom_hbond_distance_DA
_geom_hbond_angle_DHA
_geom_hbond_site_symmetry_A
OW1 H1A O7 0.82 1.93 2.719(4) 161.5 1_465
OW1 H1B O6 0.83 1.96 2.667(4) 142.8 2_766
OW2 H2A O3 0.85 2.08 2.889(7) 157.6 .
OW2 H2B O2 0.85 2.50 3.345(11) 176.5 2_675
